data_7215407
loop_
_publ_author_name
'Fang, Zhen-Lan'
'He, Jian-Gang'
'Yu, Rong-Min'
'Wu, Xiao-Yuan'
'Lu, Can-Zhong'

_publ_section_title
;
 One novel complex obtained through copper-mediated conversion of
 2,5-bis(3-pyridyl)-1,3,4-oxadiazole: structure, in situ formation of
 ligand, and luminescence properties
;
_journal_issue 20
_journal_name_full CrystEngComm
_journal_page_first 6243
_journal_paper_doi 10.1039/c1ce05440f
_journal_volume 13
_journal_year 2011
_chemical_formula_moiety 'C12 H8 Cu3 I2 N5'
_chemical_formula_sum 'C12 H8 Cu3 I2 N5'
_chemical_formula_weight 666.68
_chemical_name_systematic
;
?
;
_space_group_IT_number 15
_symmetry_cell_setting monoclinic
_symmetry_space_group_name_Hall '-C 2yc'
_symmetry_space_group_name_H-M 'C 1 2/c 1'
_atom_sites_solution_hydrogens geom
_atom_sites_solution_primary direct
_atom_sites_solution_secondary difmap
_audit_creation_method SHELXL-97
_cell_angle_alpha 90.00
_cell_angle_beta 118.595(6)
_cell_angle_gamma 90.00
_cell_formula_units_Z 8
_cell_length_a 17.57(2)
_cell_length_b 15.185(7)
_cell_length_c 13.384(8)
_cell_measurement_reflns_used 3890
_cell_measurement_temperature 293(2)
_cell_measurement_theta_max 27.4680
_cell_measurement_theta_min 3.1938
_cell_volume 3135(4)
_computing_cell_refinement 'CrystalClear (Rigaku/MSC Inc., 2005)'
_computing_data_collection 'CrystalClear (Rigaku/MSC Inc., 2005)'
_computing_data_reduction 'CrystalClear (Rigaku/MSC Inc., 2005)'
_computing_molecular_graphics 'SHELXL-97 (Sheldrick, 1997)'
_computing_publication_material 'SHELXL-97 (Sheldrick, 1997)'
_computing_structure_refinement 'SHELXL-97 (Sheldrick, 1997)'
_computing_structure_solution 'SHELXS-97 (Sheldrick, 1990)'
_diffrn_ambient_temperature 293(2)
_diffrn_detector_area_resol_mean 14.6306
_diffrn_measured_fraction_theta_full 0.994
_diffrn_measured_fraction_theta_max 0.994
_diffrn_measurement_device_type Mercury70
_diffrn_measurement_method CCD_Profile_fitting
_diffrn_radiation_monochromator graphite
_diffrn_radiation_source 'fine-focus sealed tube'
_diffrn_radiation_type MoK\a
_diffrn_radiation_wavelength 0.71073
_diffrn_reflns_av_R_equivalents 0.0346
_diffrn_reflns_av_sigmaI/netI 0.0339
_diffrn_reflns_limit_h_max 22
_diffrn_reflns_limit_h_min -22
_diffrn_reflns_limit_k_max 15
_diffrn_reflns_limit_k_min -19
_diffrn_reflns_limit_l_max 17
_diffrn_reflns_limit_l_min -17
_diffrn_reflns_number 11883
_diffrn_reflns_theta_full 27.47
_diffrn_reflns_theta_max 27.47
_diffrn_reflns_theta_min 2.09
_exptl_absorpt_coefficient_mu 7.972
_exptl_absorpt_correction_T_max 0.620
_exptl_absorpt_correction_T_min 0.400
_exptl_absorpt_correction_type multi-scan
_exptl_crystal_colour yellow
_exptl_crystal_density_diffrn 2.829
_exptl_crystal_density_method 'not measured'
_exptl_crystal_description Prism
_exptl_crystal_F_000 2464
_exptl_crystal_size_max 0.1600
_exptl_crystal_size_mid 0.1000
_exptl_crystal_size_min 0.0600
_refine_diff_density_max 4.411
_refine_diff_density_min -2.537
_refine_diff_density_rms 0.304
_refine_ls_extinction_method none
_refine_ls_goodness_of_fit_ref 1.066
_refine_ls_hydrogen_treatment conster
_refine_ls_matrix_type full
_refine_ls_number_parameters 201
_refine_ls_number_reflns 3584
_refine_ls_number_restraints 0
_refine_ls_restrained_S_all 1.066
_refine_ls_R_factor_all 0.0687
_refine_ls_R_factor_gt 0.0596
_refine_ls_shift/su_max 0.001
_refine_ls_shift/su_mean 0.000
_refine_ls_structure_factor_coef Fsqd
_refine_ls_weighting_details 'calc w=1/[\s^2^(Fo^2^)+(0.0952P)^2^+73.2222P] where P=(Fo^2^+2Fc^2^)/3'
_refine_ls_weighting_scheme calc
_refine_ls_wR_factor_gt 0.1602
_refine_ls_wR_factor_ref 0.1699
_reflns_number_gt 3073
_reflns_number_total 3601
_reflns_threshold_expression >2sigma(I)
_cod_data_source_file c1ce05440f.txt
_cod_data_source_block 6
_cod_depositor_comments
;
The following automatic conversions were performed:

'_exptl_absorpt_correction_type' value 'Multi-scan' changed to
'multi-scan' according to
/usr/data/users/saulius/automatic-downloads/retrospective/RSC/lib/dictionaries/cif_core.dic
dictionary named 'cif_core.dic' version 2.4.2 from 2011-04-26.

Automatic conversion script
Id: cif_fix_values 2281 2013-09-26 08:29:07Z andrius 
;
_cod_original_cell_volume 3136(4)
_cod_original_sg_symbol_H-M C2/c
_cod_database_code 7215407

loop_
_symmetry_equiv_pos_as_xyz
'x, y, z'
'-x, y, -z+1/2'
'x+1/2, y+1/2, z'
'-x+1/2, y+1/2, -z+1/2'
'-x, -y, -z'
'x, -y, z-1/2'
'-x+1/2, -y+1/2, -z'
'x+1/2, -y+1/2, z-1/2'

loop_
_atom_site_label
_atom_site_type_symbol
_atom_site_fract_x
_atom_site_fract_y
_atom_site_fract_z
_atom_site_U_iso_or_equiv
_atom_site_adp_type
_atom_site_occupancy
_atom_site_symmetry_multiplicity
_atom_site_calc_flag
_atom_site_refinement_flags
Cu4 Cu 0.5000 0.13725(9) 0.2500 0.0293(4) Uani 1 2 d S
Cu3 Cu 0.24043(7) 0.25435(7) 0.38250(11) 0.0282(3) Uani 1 1 d .
Cu2 Cu 0.21957(8) 0.02820(7) 0.33569(13) 0.0349(3) Uani 1 1 d .
Cu1 Cu 0.2500 -0.2500 0.5000 0.0680(7) Uani 1 2 d S
I1 I 0.15593(3) 0.13581(3) 0.44024(5) 0.02031(18) Uani 1 1 d .
I2 I 0.30674(5) -0.10446(5) 0.51845(7) 0.0502(3) Uani 1 1 d .
N3 N 0.4313(4) 0.1383(4) 0.3234(6) 0.0151(13) Uani 1 1 d .
C6 C 0.3839(5) 0.0689(5) 0.3238(6) 0.0153(14) Uani 1 1 d .
C10 C 0.3554(5) 0.3625(4) 0.2758(7) 0.0165(15) Uani 1 1 d .
H13A H 0.2981 0.3443 0.2333 0.020 Uiso 1 1 calc R
C12 C 0.3894(5) 0.2083(5) 0.3349(7) 0.0146(14) Uani 1 1 d .
C4 C 0.4040(5) -0.0239(5) 0.3160(7) 0.0146(14) Uani 1 1 d .
N5 N 0.3542(5) -0.1675(4) 0.2363(7) 0.0213(14) Uani 1 1 d .
C5 C 0.3402(5) -0.0803(5) 0.2414(7) 0.0195(16) Uani 1 1 d .
H9A H 0.2857 -0.0574 0.1929 0.023 Uiso 1 1 calc R
C8 C 0.5214(6) 0.4142(6) 0.4003(9) 0.033(2) Uani 1 1 d .
H8A H 0.5781 0.4342 0.4432 0.040 Uiso 1 1 calc R
C3 C 0.4876(5) -0.0561(6) 0.3828(7) 0.0210(16) Uani 1 1 d .
H7A H 0.5329 -0.0186 0.4282 0.025 Uiso 1 1 calc R
C11 C 0.4172(5) 0.3000(5) 0.3387(7) 0.0147(14) Uani 1 1 d .
C9 C 0.4563(6) 0.4727(5) 0.3368(8) 0.0274(19) Uani 1 1 d .
H4A H 0.4705 0.5319 0.3386 0.033 Uiso 1 1 calc R
C2 C 0.5013(6) -0.1460(6) 0.3798(8) 0.0253(18) Uani 1 1 d .
H3A H 0.5555 -0.1702 0.4265 0.030 Uiso 1 1 calc R
C7 C 0.5031(5) 0.3269(6) 0.4005(8) 0.0270(19) Uani 1 1 d .
H2A H 0.5469 0.2864 0.4409 0.032 Uiso 1 1 calc R
C1 C 0.4333(6) -0.1989(5) 0.3064(8) 0.0239(17) Uani 1 1 d .
H1A H 0.4431 -0.2590 0.3058 0.029 Uiso 1 1 calc R
N2 N 0.3162(4) 0.0941(4) 0.3375(6) 0.0173(13) Uani 1 1 d .
N4 N 0.3735(4) 0.4486(4) 0.2725(6) 0.0207(14) Uani 1 1 d .
N1 N 0.3203(4) 0.1851(4) 0.3450(6) 0.0151(13) Uani 1 1 d .

loop_
_atom_site_aniso_label
_atom_site_aniso_U_11
_atom_site_aniso_U_22
_atom_site_aniso_U_33
_atom_site_aniso_U_23
_atom_site_aniso_U_13
_atom_site_aniso_U_12
Cu4 0.0411(9) 0.0145(7) 0.0556(11) 0.000 0.0420(9) 0.000
Cu3 0.0261(6) 0.0143(5) 0.0529(8) 0.0068(5) 0.0260(5) 0.0056(4)
Cu2 0.0287(6) 0.0198(6) 0.0666(9) -0.0152(5) 0.0311(6) -0.0109(4)
Cu1 0.0728(17) 0.0511(14) 0.0731(18) 0.0047(12) 0.0292(14) -0.0053(12)
I1 0.0263(3) 0.0119(3) 0.0304(3) -0.00332(19) 0.0198(2) -0.00387(18)
I2 0.0538(5) 0.0421(4) 0.0386(4) 0.0054(3) 0.0093(4) -0.0047(3)
N3 0.014(3) 0.012(3) 0.021(3) -0.001(2) 0.010(3) 0.000(2)
C6 0.017(3) 0.011(3) 0.019(4) -0.003(3) 0.009(3) 0.001(3)
C10 0.016(3) 0.006(3) 0.028(4) 0.001(3) 0.010(3) -0.002(3)
C12 0.014(3) 0.012(3) 0.024(4) 0.002(3) 0.013(3) -0.001(3)
C4 0.021(3) 0.008(3) 0.021(4) 0.003(3) 0.014(3) 0.002(3)
N5 0.026(3) 0.008(3) 0.035(4) -0.005(3) 0.019(3) -0.004(3)
C5 0.019(4) 0.014(4) 0.030(4) -0.004(3) 0.015(3) 0.001(3)
C8 0.023(4) 0.026(5) 0.046(6) 0.002(4) 0.012(4) -0.007(4)
C3 0.022(4) 0.021(4) 0.021(4) -0.009(3) 0.012(3) -0.004(3)
C11 0.020(3) 0.005(3) 0.023(4) -0.002(3) 0.014(3) -0.004(3)
C9 0.031(4) 0.011(4) 0.044(5) 0.003(3) 0.021(4) -0.002(3)
C2 0.025(4) 0.025(4) 0.022(4) 0.004(3) 0.009(3) 0.014(3)
C7 0.019(4) 0.021(4) 0.037(5) 0.007(4) 0.010(4) 0.004(3)
C1 0.034(4) 0.012(4) 0.029(4) 0.000(3) 0.017(4) 0.012(3)
N2 0.015(3) 0.010(3) 0.029(4) -0.002(3) 0.012(3) -0.001(2)
N4 0.024(3) 0.007(3) 0.035(4) 0.005(3) 0.018(3) 0.000(2)
N1 0.022(3) 0.004(3) 0.026(3) -0.002(2) 0.016(3) -0.001(2)

loop_
_atom_type_symbol
_atom_type_description
_atom_type_scat_dispersion_real
_atom_type_scat_dispersion_imag
_atom_type_scat_source
C C 0.0033 0.0016 'International Tables Vol C Tables 4.2.6.8 and 6.1.1.4'
H H 0.0000 0.0000 'International Tables Vol C Tables 4.2.6.8 and 6.1.1.4'
N N 0.0061 0.0033 'International Tables Vol C Tables 4.2.6.8 and 6.1.1.4'
O O 0.0106 0.0060 'International Tables Vol C Tables 4.2.6.8 and 6.1.1.4'
Cu Cu 0.3201 1.2651 'International Tables Vol C Tables 4.2.6.8 and 6.1.1.4'
I I -0.4742 1.8119 'International Tables Vol C Tables 4.2.6.8 and 6.1.1.4'

loop_
_geom_angle_atom_site_label_1
_geom_angle_atom_site_label_2
_geom_angle_atom_site_label_3
_geom_angle
_geom_angle_site_symmetry_1
_geom_angle_site_symmetry_3
N3 Cu4 N3 179.1(4) 2_655 .
N1 Cu3 N5 121.2(3) . 4
N1 Cu3 I1 105.80(18) . .
N5 Cu3 I1 105.0(2) 4 .
N1 Cu3 I1 106.3(2) . 7_556
N5 Cu3 I1 106.0(2) 4 7_556
I1 Cu3 I1 112.87(7) . 7_556
N1 Cu3 Cu3 120.0(2) . 7_556
N5 Cu3 Cu3 118.9(2) 4 7_556
I1 Cu3 Cu3 57.76(4) . 7_556
I1 Cu3 Cu3 55.11(5) 7_556 7_556
N2 Cu2 N4 136.4(3) . 4_545
N2 Cu2 I1 104.7(2) . .
N4 Cu2 I1 110.0(2) 4_545 .
N2 Cu2 I2 103.5(2) . .
N4 Cu2 I2 96.2(2) 4_545 .
I1 Cu2 I2 99.28(7) . .
I2 Cu1 I2 180.00(4) 7_546 .
Cu3 I1 Cu2 80.42(6) . .
Cu3 I1 Cu3 67.13(7) . 7_556
Cu2 I1 Cu3 122.84(8) . 7_556
Cu1 I2 Cu2 121.19(5) . .
C12 N3 C6 104.1(6) . .
C12 N3 Cu4 126.1(5) . .
C6 N3 Cu4 123.3(5) . .
N2 C6 N3 111.7(6) . .
N2 C6 C4 122.8(7) . .
N3 C6 C4 125.4(7) . .
N4 C10 C11 123.7(7) . .
N4 C10 H13A 118.1 . .
C11 C10 H13A 118.1 . .
N1 C12 N3 112.3(6) . .
N1 C12 C11 123.5(7) . .
N3 C12 C11 124.2(6) . .
C5 C4 C3 119.2(7) . .
C5 C4 C6 120.3(7) . .
C3 C4 C6 120.5(7) . .
C1 N5 C5 117.8(7) . .
C1 N5 Cu3 121.6(6) . 4_545
C5 N5 Cu3 120.5(6) . 4_545
N5 C5 C4 122.5(7) . .
N5 C5 H9A 118.8 . .
C4 C5 H9A 118.8 . .
C7 C8 C9 120.1(8) . .
C7 C8 H8A 119.9 . .
C9 C8 H8A 119.9 . .
C2 C3 C4 118.1(7) . .
C2 C3 H7A 121.0 . .
C4 C3 H7A 121.0 . .
C10 C11 C7 118.2(7) . .
C10 C11 C12 118.6(7) . .
C7 C11 C12 123.2(7) . .
N4 C9 C8 123.2(8) . .
N4 C9 H4A 118.4 . .
C8 C9 H4A 118.4 . .
C1 C2 C3 119.2(8) . .
C1 C2 H3A 120.4 . .
C3 C2 H3A 120.4 . .
C8 C7 C11 118.3(8) . .
C8 C7 H2A 120.9 . .
C11 C7 H2A 120.9 . .
N5 C1 C2 123.0(7) . .
N5 C1 H1A 118.5 . .
C2 C1 H1A 118.5 . .
C6 N2 N1 105.9(6) . .
C6 N2 Cu2 132.2(5) . .
N1 N2 Cu2 121.7(5) . .
C9 N4 C10 116.4(7) . .
C9 N4 Cu2 124.3(6) . 4
C10 N4 Cu2 119.1(6) . 4
C12 N1 N2 106.0(6) . .
C12 N1 Cu3 132.1(5) . .
N2 N1 Cu3 121.5(4) . .

loop_
_geom_bond_atom_site_label_1
_geom_bond_atom_site_label_2
_geom_bond_distance
_geom_bond_site_symmetry_2
Cu4 N3 1.887(7) 2_655
Cu4 N3 1.887(7) .
Cu3 N1 2.001(6) .
Cu3 N5 2.043(7) 4
Cu3 I1 2.6723(18) .
Cu3 I1 2.7553(17) 7_556
Cu3 Cu3 3.002(3) 7_556
Cu2 N2 1.960(7) .
Cu2 N4 1.991(7) 4_545
Cu2 I1 2.7161(17) .
Cu2 I2 2.9666(19) .
Cu1 I2 2.3884(13) 7_546
Cu1 I2 2.3884(13) .
I1 Cu3 2.7553(17) 7_556
N3 C12 1.343(9) .
N3 C6 1.344(10) .
C6 N2 1.343(10) .
C6 C4 1.470(10) .
C10 N4 1.351(9) .
C10 C11 1.383(10) .
C10 H13A 0.9300 .
C12 N1 1.330(9) .
C12 C11 1.470(10) .
C4 C5 1.383(11) .
C4 C3 1.392(11) .
N5 C1 1.339(11) .
N5 C5 1.355(10) .
N5 Cu3 2.043(7) 4_545
C5 H9A 0.9300 .
C8 C7 1.365(13) .
C8 C9 1.374(13) .
C8 H8A 0.9300 .
C3 C2 1.389(12) .
C3 H7A 0.9300 .
C11 C7 1.391(11) .
C9 N4 1.339(11) .
C9 H4A 0.9300 .
C2 C1 1.383(13) .
C2 H3A 0.9300 .
C7 H2A 0.9300 .
C1 H1A 0.9300 .
N2 N1 1.385(9) .
N4 Cu2 1.991(7) 4
